data_4004062
loop_
_publ_author_name
'Li, Zhi'
'Nega, Philip W.'
'Nellikkal, Mansoor Ani Najeeb'
'Dun, Chaochao'
'Zeller, Matthias'
'Urban, Jeffrey J.'
'Saidi, Wissam A.'
'Schrier, Joshua'
'Norquist, Alexander J.'
'Chan, Emory M.'

_publ_section_title
;
 Dimensional Control over Metal Halide Perovskite Crystallization Guided
 by Active Learning
;
_journal_issue 2
_journal_name_full 'Chemistry of Materials'
_journal_page_first 756
_journal_page_last 767
_journal_paper_doi 10.1021/acs.chemmater.1c03564
_journal_volume 34
_journal_year 2022
_chemical_absolute_configuration ad
_chemical_formula_moiety 'C4 H10 I3 N1 O1 Pb1'
_chemical_formula_sum 'C4 H10 I3 N O Pb'
_chemical_formula_weight 676.04
_space_group_IT_number 19
_space_group_name_Hall 'P 2ac 2ab'
_space_group_name_H-M_alt 'P 21 21 21'
_symmetry_cell_setting orthorhombic
_symmetry_space_group_name_H-M 'P 21 21 21'
_atom_sites_solution_hydrogens difmap
_atom_sites_solution_primary other
_cell_angle_alpha 90
_cell_angle_beta 90
_cell_angle_gamma 90
_cell_formula_units_Z 4
_cell_length_a 8.1767(3)
_cell_length_b 8.7039(4)
_cell_length_c 16.5225(7)
_cell_measurement_reflns_used 9874
_cell_measurement_temperature 100
_cell_measurement_theta_max 33.1580
_cell_measurement_theta_min 2.6451
_cell_volume 1175.89(9)
_computing_cell_refinement 'DENZO/SCALEPACK (Otwinowski & Minor, 1997)'
_computing_data_collection 'COLLECT (Nonius, 2001).'
_computing_data_reduction 'DENZO/SCALEPACK (Otwinowski & Minor, 1997)'
_computing_molecular_graphics 'CAMERON (Watkin et al., 1996)'
_computing_publication_material 'CRYSTALS (Betteridge et al., 2003)'
_computing_structure_refinement 'CRYSTALS (Betteridge et al., 2003)'
_computing_structure_solution 'Superflip (Palatinus & Chapuis, 2007)'
_diffrn_ambient_temperature 100
_diffrn_measured_fraction_theta_full 1.000
_diffrn_measured_fraction_theta_max 1.000
_diffrn_measurement_device Area
_diffrn_measurement_device_type 'Nonius KappaCCD'
_diffrn_measurement_method \w
_diffrn_radiation_monochromator graphite
_diffrn_radiation_type 'Mo K\a'
_diffrn_radiation_wavelength 0.71073
_diffrn_reflns_av_R_equivalents 0.052
_diffrn_reflns_av_unetI/netI 0.074
_diffrn_reflns_limit_h_max 10
_diffrn_reflns_limit_h_min -12
_diffrn_reflns_limit_k_max 13
_diffrn_reflns_limit_k_min -13
_diffrn_reflns_limit_l_max 25
_diffrn_reflns_limit_l_min -25
_diffrn_reflns_number 24633
_diffrn_reflns_theta_full 33.206
_diffrn_reflns_theta_max 33.206
_diffrn_reflns_theta_min 2.465
_diffrn_standards_number 0
_exptl_absorpt_coefficient_mu 22.177
_exptl_absorpt_correction_T_max 0.09
_exptl_absorpt_correction_T_min 0.04
_exptl_absorpt_correction_type multi-scan
_exptl_absorpt_process_details 'DENZO/SCALEPACK (Otwinowski & Minor, 1997)'
_exptl_crystal_colour orange
_exptl_crystal_density_diffrn 3.818
_exptl_crystal_density_meas ?
_exptl_crystal_density_method 'not measured'
_exptl_crystal_description block
_exptl_crystal_F_000 1160
_exptl_crystal_size_max 0.210
_exptl_crystal_size_mid 0.140
_exptl_crystal_size_min 0.110
_refine_diff_density_max 1.13
_refine_diff_density_min -1.81
_refine_ls_abs_structure_details
; 
 Parsons, Flack & Wagner (2013), 
 1733 Friedel Pairs 
;
_refine_ls_abs_structure_Flack -0.014(2)
_refine_ls_extinction_coef 30.8(9)
_refine_ls_extinction_method 'Larson (1970), Equation 22'
_refine_ls_goodness_of_fit_ref 1.0209
_refine_ls_hydrogen_treatment mixed
_refine_ls_matrix_type full
_refine_ls_number_parameters 101
_refine_ls_number_reflns 4105
_refine_ls_number_restraints 9
_refine_ls_R_factor_all 0.0235
_refine_ls_R_factor_gt 0.0235
_refine_ls_shift/su_max 0.0011081
_refine_ls_shift/su_mean 0.0000992
_refine_ls_structure_factor_coef Fsqd
_refine_ls_weighting_details
;
 Method= Modified Sheldrick 
 w=1/[\s^2^(F^2^) + ( 0.02P)^2^ + 4.59P] 
 ,where P=(max(Fo^2^,0) + 2Fc^2^)/3 
;
_refine_ls_weighting_scheme calc
_refine_ls_wR_factor_all 0.0513
_refine_ls_wR_factor_gt 0.0513
_refine_ls_wR_factor_ref 0.0513
_reflns_limit_h_max 12
_reflns_limit_h_min -12
_reflns_limit_k_max 13
_reflns_limit_k_min 0
_reflns_limit_l_max 25
_reflns_limit_l_min 0
_reflns_number_gt 4105
_reflns_number_total 4518
_reflns_threshold_expression I>2.0\s(I)
_oxford_diffrn_Wilson_B_factor 0.00
_oxford_diffrn_Wilson_scale 0.00
_oxford_refine_ls_r_factor_ref 0.0235
_oxford_refine_ls_scale 0.19000(8)
_oxford_reflns_number_all 4105
_cod_data_source_file cm1c03564_si_003.cif
_cod_data_source_block '[C4H10NO][PbI3]-yellow'
_cod_depositor_comments
;
The following automatic conversions were performed:

data item '_exptl_crystal_density_meas' value 'not measured' was
changed to '?' -- the value is perceived as not measured.

Automatic conversion script
Id: cif_fix_values 7556 2019-12-06 15:28:31Z antanas 
;
_cod_original_sg_symbol_H-M 'P 21 21 21 '
_cod_original_formula_sum 'C4 H10 I3 N1 O1 Pb1'
_cod_database_code 4004062
_oxford_refine_reflns_threshold_expression_ref I>3.0\s(I)
_oxford_hooft_y -0.01250(9)
_oxford_bijvoet_difference -0.014(2)
_oxford_refined_flack_x -0.016(4)

loop_
_symmetry_equiv_pos_as_xyz
x,y,z
-x+1/2,-y,z+1/2
x+1/2,-y+1/2,-z
-x,y+1/2,-z+1/2

loop_
_atom_site_label
_atom_site_type_symbol
_atom_site_fract_x
_atom_site_fract_y
_atom_site_fract_z
_atom_site_U_iso_or_equiv
_atom_site_occupancy
_atom_site_adp_type
_atom_site_refinement_flags_posn
_atom_site_refinement_flags_adp
_atom_site_refinement_flags_occupancy
_atom_site_disorder_assembly
_atom_site_disorder_group
_atom_site_attached_hydrogens
Pb1 Pb 0.55751(2) 0.74150(2) 0.516539(12) 0.0165 1.0000 Uani . . . . . .
I1 I 0.33366(4) 0.50412(4) 0.42438(2) 0.0177 1.0000 Uani . . . . . .
I2 I 0.32906(4) 1.02662(4) 0.46005(2) 0.0156 1.0000 Uani . . . . . .
I3 I 0.73524(4) 0.78609(4) 0.35365(2) 0.0171 1.0000 Uani . . . . . .
N1 N 0.2632(6) 0.6987(6) 0.1242(3) 0.0212 1.0000 Uani D . . . . .
O1 O 0.1440(6) 0.8529(6) 0.2636(3) 0.0295 1.0000 Uani . . . . . .
C1 C 0.3639(7) 0.7124(7) 0.1991(3) 0.0195 1.0000 Uani D . . . . .
C2 C 0.3133(7) 0.8545(8) 0.2447(4) 0.0245 1.0000 Uani . . . . . .
C3 C 0.0506(8) 0.8516(8) 0.1902(3) 0.0268 1.0000 Uani . . . . . .
C4 C 0.0836(7) 0.7071(7) 0.1431(4) 0.0235 1.0000 Uani D . . . . .
H1 H 0.282(3) 0.607(3) 0.1025(17) 0.032(2) 1.0000 Uiso D . . . . .
H2 H 0.289(3) 0.775(3) 0.0907(16) 0.032(2) 1.0000 Uiso D . . . . .
H3 H 0.4800 0.7153 0.1859 0.0222 1.0000 Uiso R . . . . .
H4 H 0.3420 0.6241 0.2336 0.0220 1.0000 Uiso R . . . . .
H5 H 0.3362 0.9438 0.2111 0.0281 1.0000 Uiso R . . . . .
H6 H 0.3753 0.8598 0.2949 0.0279 1.0000 Uiso R . . . . .
H7 H 0.0802 0.9393 0.1571 0.0280 1.0000 Uiso R . . . . .
H8 H -0.0651 0.8558 0.2035 0.0279 1.0000 Uiso R . . . . .
H9 H 0.0518 0.6188 0.1749 0.0271 1.0000 Uiso R . . . . .
H10 H 0.0226 0.7081 0.0927 0.0270 1.0000 Uiso R . . . . .

loop_
_atom_site_aniso_label
_atom_site_aniso_U_11
_atom_site_aniso_U_22
_atom_site_aniso_U_33
_atom_site_aniso_U_23
_atom_site_aniso_U_13
_atom_site_aniso_U_12
Pb1 0.01424(7) 0.01410(9) 0.02113(9) -0.00032(7) 0.00136(7) -0.00059(7)
I1 0.01895(15) 0.01449(15) 0.01953(14) -0.00332(12) 0.00108(12) -0.00119(13)
I2 0.01881(14) 0.01143(14) 0.01658(13) 0.00014(11) 0.00191(12) -0.00009(12)
I3 0.01839(14) 0.01676(16) 0.01625(13) 0.00128(11) 0.00000(12) -0.00027(12)
N1 0.029(2) 0.020(2) 0.0150(19) -0.0037(17) 0.0002(18) 0.000(2)
O1 0.020(2) 0.050(3) 0.0181(18) -0.0082(19) -0.0003(16) 0.005(2)
C1 0.023(2) 0.020(3) 0.015(2) 0.0013(19) -0.0008(18) 0.002(2)
C2 0.019(3) 0.034(3) 0.020(2) -0.008(2) -0.001(2) 0.001(2)
C3 0.020(3) 0.043(4) 0.018(2) 0.000(2) -0.000(2) 0.005(3)
C4 0.025(3) 0.027(3) 0.019(2) 0.004(2) -0.006(2) -0.004(2)

loop_
_atom_type_symbol
_atom_type_scat_dispersion_real
_atom_type_scat_dispersion_imag
_atom_type_scat_Cromer_Mann_a1
_atom_type_scat_Cromer_Mann_b1
_atom_type_scat_Cromer_Mann_a2
_atom_type_scat_Cromer_Mann_b2
_atom_type_scat_Cromer_Mann_a3
_atom_type_scat_Cromer_Mann_b3
_atom_type_scat_Cromer_Mann_a4
_atom_type_scat_Cromer_Mann_b4
_atom_type_scat_Cromer_Mann_c
_atom_type_scat_source
C 0.0033 0.0016 2.3100 20.8439 1.0200 10.2075 1.5886 0.5687 0.8650 51.6512 0.2156 'International Tables Vol C 4.2.6.8 and 6.1.1.4'
N 0.0061 0.0033 12.2126 0.0057 3.1322 9.8933 2.0125 28.9975 1.1663 0.5826 -11.5290 'International Tables Vol C 4.2.6.8 and 6.1.1.4'
H 0.0000 0.0000 0.4930 10.5109 0.3229 26.1257 0.1402 3.1424 0.0408 57.7998 0.0030 'International Tables Vol C 4.2.6.8 and 6.1.1.4'
Pb -3.3944 10.1111 31.0617 0.6902 13.0637 2.3576 18.4420 8.6180 5.9696 47.2579 13.4118 'International Tables Vol C 4.2.6.8 and 6.1.1.4'
I -0.4742 1.8119 20.1472 4.3470 18.9949 0.3814 7.5138 27.7660 2.2735 66.8776 4.0712 'International Tables Vol C 4.2.6.8 and 6.1.1.4'
O 0.0106 0.0060 3.0485 13.2771 2.2868 5.7011 1.5463 0.3239 0.8670 32.9089 0.2508 'International Tables Vol C 4.2.6.8 and 6.1.1.4'

loop_
_geom_angle_atom_site_label_1
_geom_angle_site_symmetry_1
_geom_angle_atom_site_label_2
_geom_angle_site_symmetry_2
_geom_angle_atom_site_label_3
_geom_angle_site_symmetry_3
_geom_angle
_geom_angle_publ_flag
I2 3_566 Pb1 . I1 3_566 88.806(10) yes
I2 3_566 Pb1 . I3 3_466 113.808(10) yes
I1 3_566 Pb1 . I3 3_466 112.907(10) yes
I2 3_566 Pb1 . I1 . 89.054(11) yes
I1 3_566 Pb1 . I1 . 167.705(9) yes
I3 3_466 Pb1 . I1 . 78.974(10) yes
I2 3_566 Pb1 . I2 . 168.201(9) yes
I1 3_566 Pb1 . I2 . 88.048(10) yes
I3 3_466 Pb1 . I2 . 77.851(9) yes
I1 . Pb1 . I2 . 91.609(11) yes
I2 3_566 Pb1 . I3 . 82.648(10) yes
I1 3_566 Pb1 . I3 . 81.472(10) yes
I3 3_466 Pb1 . I3 . 157.398(11) yes
I1 . Pb1 . I3 . 86.246(11) yes
I2 . Pb1 . I3 . 85.640(10) yes
Pb1 . I1 . Pb1 3_466 79.349(8) yes
Pb1 . I2 . Pb1 3_466 79.017(8) yes
Pb1 . I3 . Pb1 3_566 78.820(8) yes
C1 . N1 . C4 . 111.3(4) yes
C1 . N1 . H1 . 108.3(17) no
C4 . N1 . H1 . 107.1(17) no
C1 . N1 . H2 . 109.0(17) no
C4 . N1 . H2 . 108.6(17) no
H1 . N1 . H2 . 112.5(17) no
C2 . O1 . C3 . 109.5(4) yes
N1 . C1 . C2 . 109.2(5) yes
N1 . C1 . H3 . 110.7 no
C2 . C1 . H3 . 111.0 no
N1 . C1 . H4 . 108.7 no
C2 . C1 . H4 . 107.8 no
H3 . C1 . H4 . 109.4 no
C1 . C2 . O1 . 111.7(5) yes
C1 . C2 . H5 . 108.5 no
O1 . C2 . H5 . 108.8 no
C1 . C2 . H6 . 108.8 no
O1 . C2 . H6 . 108.7 no
H5 . C2 . H6 . 110.4 no
O1 . C3 . C4 . 110.5(5) yes
O1 . C3 . H7 . 109.7 no
C4 . C3 . H7 . 108.8 no
O1 . C3 . H8 . 109.1 no
C4 . C3 . H8 . 108.9 no
H7 . C3 . H8 . 109.9 no
N1 . C4 . C3 . 108.9(5) yes
N1 . C4 . H9 . 109.6 no
C3 . C4 . H9 . 109.6 no
N1 . C4 . H10 . 109.0 no
C3 . C4 . H10 . 110.2 no
H9 . C4 . H10 . 109.6 no

loop_
_geom_bond_atom_site_label_1
_geom_bond_site_symmetry_1
_geom_bond_atom_site_label_2
_geom_bond_site_symmetry_2
_geom_bond_distance
_geom_bond_publ_flag
Pb1 . I2 3_566 3.2443(4) yes
Pb1 . I1 3_566 3.3096(4) yes
Pb1 . I3 3_466 3.4061(4) yes
Pb1 . I1 . 3.1525(4) yes
Pb1 . I2 . 3.2433(4) yes
Pb1 . I3 . 3.0831(4) yes
N1 . C1 . 1.492(7) yes
N1 . C4 . 1.503(8) yes
N1 . H1 . 0.885(19) no
N1 . H2 . 0.893(19) no
O1 . C2 . 1.419(8) yes
O1 . C3 . 1.434(7) yes
C1 . C2 . 1.506(8) yes
C1 . H3 . 0.975 no
C1 . H4 . 0.973 no
C2 . H5 . 0.973 no
C2 . H6 . 0.973 no
C3 . C4 . 1.503(9) yes
C3 . H7 . 0.969 no
C3 . H8 . 0.972 no
C4 . H9 . 0.967 no
C4 . H10 . 0.970 no
